data_4025692
loop_
_publ_author_name
'Thanikachalam Gunasundari'
'Srinivasan Chandrasekaran'

_publ_contact_author_address
; 
 Department of Organic Chemistry
 Indian Institute of Science
 Bangalore, 560 012
 India
;
_publ_contact_author_email scn@orgchem.iisc.ernet.in
_publ_contact_author_fax '(91) 80 23602423'
_publ_contact_author_name
; 
 'Prof.S.Chandrasekaran'
;
_publ_contact_author_phone '(91) 80 22932404'
_publ_section_title
;
 Enantioselective and Protecting Group-Free Synthesis of
 1-Deoxythionojirimycin, 1-Deoxythiomannojirimycin, and
 1-Deoxythiotalonojirimycin
;
_journal_name_full 'Journal of Organic Chemistry'
_journal_page_first 6685
_journal_page_last 6688
_journal_paper_doi 10.1021/jo1010125
_journal_volume 75
_journal_year 2010
_chemical_absolute_configuration syn
_chemical_compound_source 'see text'
_chemical_formula_moiety 'C6 H8 O4 S'
_chemical_formula_sum 'C6 H8 O4 S'
_chemical_formula_weight 176.18
_chemical_name_systematic
;
1-deoxy-5-thio-D-mannopyrano-3,6-lactone
;
_space_group_IT_number 77
_symmetry_cell_setting tetragonal
_symmetry_Int_Tables_number 77
_symmetry_space_group_name_Hall 'P 4c'
_symmetry_space_group_name_H-M 'P 42'
_atom_sites_solution_hydrogens geom
_atom_sites_solution_primary direct
_atom_sites_solution_secondary difmap
_audit_creation_date 'Apr 13 23:46:29 2010'
_audit_creation_method 'PLATON <TABLE ACC> option'
_cell_angle_alpha 90
_cell_angle_beta 90
_cell_angle_gamma 90
_cell_formula_units_Z 4
_cell_length_a 9.0100(4)
_cell_length_b 9.0100(4)
_cell_length_c 8.8021(5)
_cell_measurement_reflns_used 2982
_cell_measurement_temperature 296(2)
_cell_measurement_theta_max 28.02
_cell_measurement_theta_min 3.27
_cell_volume 714.56(6)
_computing_cell_refinement 'Bruker SMART'
_computing_data_collection 'Bruker SMART'
_computing_data_reduction 'Bruker SAINT'
_computing_molecular_graphics 'Bruker SHELXTL'
_computing_publication_material 'Bruker SHELXTL'
_computing_structure_refinement 'Bruker SHELXTL'
_computing_structure_solution 'Bruker SHELXTL'
_diffrn_ambient_temperature 296(2)
_diffrn_measured_fraction_theta_full 1
_diffrn_measured_fraction_theta_max 1
_diffrn_measurement_device_type 'CCD area detector'
_diffrn_measurement_method 'phi and omega scans'
_diffrn_radiation_monochromator graphite
_diffrn_radiation_probe x-ray
_diffrn_radiation_source 'fine-focus sealed tube'
_diffrn_radiation_type MoK\a
_diffrn_radiation_wavelength 0.71073
_diffrn_reflns_av_R_equivalents 0.0182
_diffrn_reflns_av_sigmaI/netI 0.0337
_diffrn_reflns_limit_h_max 12
_diffrn_reflns_limit_h_min -9
_diffrn_reflns_limit_k_max 12
_diffrn_reflns_limit_k_min -5
_diffrn_reflns_limit_l_max 12
_diffrn_reflns_limit_l_min -11
_diffrn_reflns_number 2974
_diffrn_reflns_reduction_process
;
 ?
;
_diffrn_reflns_theta_full 29.53
_diffrn_reflns_theta_max 29.53
_diffrn_reflns_theta_min 2.26
_exptl_absorpt_coefficient_mu 0.412
_exptl_absorpt_correction_T_max 0.9370
_exptl_absorpt_correction_T_min 0.8934
_exptl_absorpt_correction_type multi-scan
_exptl_absorpt_process_details 'APEX 2 (Bruker)'
_exptl_crystal_colour ' colorless'
_exptl_crystal_density_diffrn 1.638
_exptl_crystal_density_method 'Not Measured'
_exptl_crystal_description ' block'
_exptl_crystal_F_000 368
_exptl_crystal_size_max 0.28
_exptl_crystal_size_mid 0.21
_exptl_crystal_size_min 0.16
_refine_diff_density_max 0.187
_refine_diff_density_min -0.230
_refine_diff_density_rms 0.048
_refine_ls_abs_structure_details 'Flack H.D. (1983), Acta Cryst. A39, 876-881'
_refine_ls_abs_structure_Flack 0.03(10)
_refine_ls_extinction_method ' none'
_refine_ls_goodness_of_fit_ref 1.045
_refine_ls_hydrogen_treatment mixed
_refine_ls_matrix_type full
_refine_ls_number_parameters 102
_refine_ls_number_reflns 1796
_refine_ls_number_restraints 1
_refine_ls_restrained_S_all 1.044
_refine_ls_R_factor_all 0.0410
_refine_ls_R_factor_gt 0.0350
_refine_ls_shift/su_max 0.015
_refine_ls_shift/su_mean 0.002
_refine_ls_structure_factor_coef Fsqd
_refine_ls_weighting_details 'calc w=1/[\s^2^(Fo^2^)+(0.1536P)^2^+0.0000P] where P=(Fo^2^+2Fc^2^)/3'
_refine_ls_weighting_scheme calc
_refine_ls_wR_factor_gt 0.0838
_refine_ls_wR_factor_ref 0.0882
_reflns_number_gt 1602
_reflns_number_total 1796
_reflns_threshold_expression >2sigma(I)
_cod_data_source_file jo1010125_si_003.cif
_cod_data_source_block tgsc248_0m
_cod_depositor_comments
;
The following automatic conversions were performed:

'_symmetry_cell_setting' value 'Tetragonal' changed to 'tetragonal'
according to the built-in table from CIF Core dictionary named
'cif_core.dic' version 2.4.1 from
2010-06-29.

'_atom_sites_solution_hydrogens' value ' geom' changed
to 'geom' according to the built-in table from CIF Core dictionary
named 'cif_core.dic' version 2.4.1 from
2010-06-29.

'_atom_sites_solution_primary' value ' direct' changed
to 'direct' according to the built-in table from CIF Core dictionary
named 'cif_core.dic' version 2.4.1 from
2010-06-29.

'_atom_sites_solution_secondary' value ' difmap' changed
to 'difmap' according to the built-in table from CIF Core dictionary
named 'cif_core.dic' version 2.4.1 from
2010-06-29.

'_refine_ls_hydrogen_treatment' value ' mixed' changed
to 'mixed' according to the built-in table from CIF Core dictionary
named 'cif_core.dic' version 2.4.1 from
2010-06-29.

'_refine_ls_weighting_scheme' value ' calc' changed to
'calc' according to the built-in table from CIF Core dictionary named
'cif_core.dic' version 2.4.1 from 2010-06-29.

Automatic conversion script
Id: cif_fix_values 1646 2011-03-28 12:23:43Z adriana 
;
_cod_database_code 4025692

loop_
_symmetry_equiv_pos_as_xyz
'x, y, z'
'-y, x, z+1/2'
'y, -x, z+1/2'
'-x, -y, z'

loop_
_atom_site_label
_atom_site_type_symbol
_atom_site_fract_x
_atom_site_fract_y
_atom_site_fract_z
_atom_site_U_iso_or_equiv
_atom_site_adp_type
_atom_site_occupancy
_atom_site_symmetry_multiplicity
_atom_site_calc_flag
_atom_site_refinement_flags
_atom_site_disorder_assembly
_atom_site_disorder_group
S1 S 0.18360(6) 0.35905(6) 0.45298(8) 0.03482(14) Uani 1 1 d . . .
O1 O 0.3624(2) 0.43452(19) 0.8700(2) 0.0405(4) Uani 1 1 d . . .
H1 H 0.3224 0.5162 0.8700 0.061 Uiso 1 1 calc R . .
O2 O 0.13075(17) 0.19939(18) 0.78887(17) 0.0332(3) Uani 1 1 d . . .
O3 O -0.08328(18) 0.1802(2) 0.6634(2) 0.0454(4) Uani 1 1 d . . .
O4 O 0.42599(18) 0.12894(18) 0.5193(2) 0.0456(4) Uani 1 1 d . . .
H4 H 0.4463 0.0498 0.4783 0.068 Uiso 1 1 calc R . .
C1 C 0.3390(2) 0.3640(2) 0.7262(3) 0.0279(4) Uani 1 1 d . . .
H1A H 0.4340 0.3617 0.6722 0.033 Uiso 1 1 calc R . .
C2 C 0.2881(2) 0.2036(2) 0.7504(3) 0.0289(4) Uani 1 1 d . . .
H2 H 0.3474 0.1553 0.8296 0.035 Uiso 1 1 calc R . .
C3 C 0.0496(2) 0.1830(2) 0.6597(3) 0.0302(4) Uani 1 1 d . . .
C4 C 0.1540(2) 0.1733(2) 0.5259(3) 0.0286(4) Uani 1 1 d . . .
H4A H 0.1168 0.1058 0.4473 0.034 Uiso 1 1 calc R . .
C5 C 0.2297(2) 0.4512(2) 0.6307(3) 0.0326(5) Uani 1 1 d . . .
H5A H 0.2715 0.5480 0.6085 0.039 Uiso 1 1 calc R . .
H5B H 0.1394 0.4664 0.6888 0.039 Uiso 1 1 calc R . .
C6 C 0.2935(2) 0.1138(2) 0.6020(3) 0.0310(5) Uani 1 1 d . . .
H6 H 0.2786 0.0086 0.6259 0.037 Uiso 1 1 calc R . .

loop_
_atom_site_aniso_label
_atom_site_aniso_U_11
_atom_site_aniso_U_22
_atom_site_aniso_U_33
_atom_site_aniso_U_23
_atom_site_aniso_U_13
_atom_site_aniso_U_12
S1 0.0377(3) 0.0377(3) 0.0290(2) 0.0059(3) -0.0019(3) 0.0003(2)
O1 0.0465(9) 0.0367(9) 0.0383(9) -0.0103(7) -0.0058(8) -0.0007(7)
O2 0.0335(8) 0.0408(9) 0.0255(7) 0.0015(6) 0.0035(6) -0.0080(7)
O3 0.0287(8) 0.0599(11) 0.0474(10) -0.0070(9) 0.0047(8) -0.0096(8)
O4 0.0332(8) 0.0393(9) 0.0644(12) -0.0099(9) 0.0142(8) 0.0055(7)
C1 0.0234(9) 0.0291(10) 0.0311(10) -0.0039(8) -0.0001(8) -0.0003(8)
C2 0.0269(10) 0.0267(9) 0.0331(10) 0.0052(8) -0.0053(8) -0.0008(8)
C3 0.0294(10) 0.0303(10) 0.0308(10) -0.0031(8) 0.0024(9) -0.0072(9)
C4 0.0272(9) 0.0306(10) 0.0279(10) -0.0046(8) 0.0008(8) -0.0035(8)
C5 0.0358(11) 0.0226(9) 0.0395(12) 0.0014(8) -0.0002(9) 0.0037(8)
C6 0.0291(10) 0.0228(9) 0.0412(13) -0.0016(8) 0.0038(9) 0.0020(8)

loop_
_atom_type_symbol
_atom_type_description
_atom_type_scat_dispersion_real
_atom_type_scat_dispersion_imag
_atom_type_scat_source
S S 0.1246 0.1234 'International Tables Vol C Tables 4.2.6.8 and 6.1.1.4'
O O 0.0106 0.0060 'International Tables Vol C Tables 4.2.6.8 and 6.1.1.4'
H H 0.0000 0.0000 'International Tables Vol C Tables 4.2.6.8 and 6.1.1.4'
C C 0.0033 0.0016 'International Tables Vol C Tables 4.2.6.8 and 6.1.1.4'

loop_
_geom_angle_atom_site_label_1
_geom_angle_atom_site_label_2
_geom_angle_atom_site_label_3
_geom_angle
_geom_angle_site_symmetry_1
_geom_angle_site_symmetry_3
_geom_angle_publ_flag
C4 S1 C5 98.66(10) . . ?
C1 O1 H1 109.5 . . ?
C3 O2 C2 109.35(16) . . ?
C6 O4 H4 109.5 . . ?
O1 C1 C5 110.84(17) . . ?
O1 C1 C2 109.92(18) . . ?
C5 C1 C2 111.86(16) . . ?
O1 C1 H1A 108.0 . . ?
C5 C1 H1A 108.0 . . ?
C2 C1 H1A 108.0 . . ?
O2 C2 C1 110.36(16) . . ?
O2 C2 C6 102.40(16) . . ?
C1 C2 C6 111.66(18) . . ?
O2 C2 H2 110.7 . . ?
C1 C2 H2 110.7 . . ?
C6 C2 H2 110.7 . . ?
O3 C3 O2 121.1(2) . . ?
O3 C3 C4 130.0(2) . . ?
O2 C3 C4 108.90(16) . . ?
C3 C4 C6 101.05(18) . . ?
C3 C4 S1 108.33(14) . . ?
C6 C4 S1 111.06(14) . . ?
C3 C4 H4A 112.0 . . ?
C6 C4 H4A 112.0 . . ?
S1 C4 H4A 112.0 . . ?
C1 C5 S1 112.87(14) . . ?
C1 C5 H5A 109.0 . . ?
S1 C5 H5A 109.0 . . ?
C1 C5 H5B 109.0 . . ?
S1 C5 H5B 109.0 . . ?
H5A C5 H5B 107.8 . . ?
O4 C6 C4 116.1(2) . . ?
O4 C6 C2 114.58(18) . . ?
C4 C6 C2 99.33(16) . . ?
O4 C6 H6 108.8 . . ?
C4 C6 H6 108.8 . . ?
C2 C6 H6 108.8 . . ?

loop_
_geom_bond_atom_site_label_1
_geom_bond_atom_site_label_2
_geom_bond_distance
_geom_bond_site_symmetry_2
_geom_bond_publ_flag
S1 C4 1.812(2) . ?
S1 C5 1.820(2) . ?
O1 C1 1.432(3) . ?
O1 H1 0.8200 . ?
O2 C3 1.360(3) . ?
O2 C2 1.458(3) . ?
O3 C3 1.198(3) . ?
O4 C6 1.404(3) . ?
O4 H4 0.8200 . ?
C1 C5 1.515(3) . ?
C1 C2 1.531(3) . ?
C1 H1A 0.9800 . ?
C2 C6 1.537(3) . ?
C2 H2 0.9800 . ?
C3 C4 1.510(3) . ?
C4 C6 1.522(3) . ?
C4 H4A 0.9800 . ?
C5 H5A 0.9700 . ?
C5 H5B 0.9700 . ?
C6 H6 0.9800 . ?

loop_
_geom_torsion_atom_site_label_1
_geom_torsion_atom_site_label_2
_geom_torsion_atom_site_label_3
_geom_torsion_atom_site_label_4
_geom_torsion
_geom_torsion_site_symmetry_1
_geom_torsion_site_symmetry_2
_geom_torsion_site_symmetry_3
_geom_torsion_site_symmetry_4
_geom_torsion_publ_flag
C3 O2 C2 C1 92.1(2) . . . . ?
C3 O2 C2 C6 -26.9(2) . . . . ?
O1 C1 C2 O2 79.0(2) . . . . ?
C5 C1 C2 O2 -44.6(2) . . . . ?
O1 C1 C2 C6 -167.85(16) . . . . ?
C5 C1 C2 C6 68.6(2) . . . . ?
C2 O2 C3 O3 -178.3(2) . . . . ?
C2 O2 C3 C4 0.8(2) . . . . ?
O3 C3 C4 C6 -155.2(3) . . . . ?
O2 C3 C4 C6 25.8(2) . . . . ?
O3 C3 C4 S1 88.0(3) . . . . ?
O2 C3 C4 S1 -90.95(18) . . . . ?
C5 S1 C4 C3 50.04(16) . . . . ?
C5 S1 C4 C6 -60.09(17) . . . . ?
O1 C1 C5 S1 -175.23(14) . . . . ?
C2 C1 C5 S1 -52.2(2) . . . . ?
C4 S1 C5 C1 45.49(17) . . . . ?
C3 C4 C6 O4 -163.12(17) . . . . ?
S1 C4 C6 O4 -48.4(2) . . . . ?
C3 C4 C6 C2 -39.76(18) . . . . ?
S1 C4 C6 C2 74.99(18) . . . . ?
O2 C2 C6 O4 165.50(18) . . . . ?
C1 C2 C6 O4 47.4(2) . . . . ?
O2 C2 C6 C4 41.05(19) . . . . ?
C1 C2 C6 C4 -77.02(19) . . . . ?

loop_
_cod_related_entry_id
_cod_related_entry_database
_cod_related_entry_code
1 ChemSpider 30659272
